data_1500019
loop_
_publ_author_name
'Maria Lalia Kantouri'
'Christos D. Papadopoulos'
'Antonios G. Hatzdimitriou'
'Miguel Quir\'os'

_publ_contact_author_address
;
     Departamento de Qu\'imica Inorg\'anica
     Facultad de Ciencias
     Universidad de Granada
     18071 Granada
     SPAIN
;
_publ_contact_author_email mquiros@ugr.es
_publ_contact_author_fax 34-58-248526
_publ_contact_author_name 'Miguel Quir\'os'
_publ_contact_author_phone 34-58-240441
_publ_section_title
;
 Synthesis and characterization of new Co(III) mixed-ligand complexes,
 containing 2-hydroxy-aryloximes and \a-diimines. Crystal and molecular
 strucutre of [Co(saox)(bipy)~2~]Br
;
_journal_name_full Polyhedron
_journal_page_first 1292
_journal_page_last 1302
_journal_paper_doi 10.1016/j.poly.2006.10.047
_journal_volume 26
_journal_year 2007
_chemical_formula_moiety 'C13 H11 N O2'
_chemical_formula_sum 'C13 H11 N O2'
_chemical_formula_weight 213.23
_chemical_name_systematic
; 
 ? 
;
_space_group_IT_number 61
_symmetry_cell_setting orthorhombic
_symmetry_space_group_name_Hall '-P 2ac 2ab'
_symmetry_space_group_name_H-M 'P b c a'
_atom_sites_solution_hydrogens mixed
_atom_sites_solution_primary direct
_atom_sites_solution_secondary difmap
_audit_creation_method SHELXL-97
_cell_angle_alpha 90.00
_cell_angle_beta 90.00
_cell_angle_gamma 90.00
_cell_formula_units_Z 8
_cell_length_a 9.4668(7)
_cell_length_b 8.8177(6)
_cell_length_c 25.9413(18)
_cell_measurement_reflns_used 3731
_cell_measurement_temperature 298(2)
_cell_measurement_theta_max 26.9
_cell_measurement_theta_min 2.3
_cell_volume 2165.5(3)
_computing_cell_refinement 'Bruker SMART'
_computing_data_collection 'Bruker SMART (Bruker, 1999)'
_computing_data_reduction 'Bruker SAINT (Bruker, 1999)'
_computing_molecular_graphics 'Xtal_GX (Hall & du Boulay, 1997)'
_computing_publication_material SHELXL-97
_computing_structure_refinement 'SHELXL-97 (Sheldrick, 1997a)'
_computing_structure_solution 'SHELXS-97 (Sheldrick, 1997b)'
_diffrn_ambient_temperature 298(2)
_diffrn_detector_area_resol_mean 8.26
_diffrn_measured_fraction_theta_full 0.989
_diffrn_measured_fraction_theta_max 0.938
_diffrn_measurement_device_type 'Bruker SMART APEX CCD system'
_diffrn_measurement_method '\f and \w scans'
_diffrn_radiation_monochromator graphite
_diffrn_radiation_source 'fine-focus sealed tube'
_diffrn_radiation_type MoK\a
_diffrn_radiation_wavelength 0.71073
_diffrn_reflns_av_R_equivalents 0.0221
_diffrn_reflns_av_sigmaI/netI 0.0194
_diffrn_reflns_limit_h_max 12
_diffrn_reflns_limit_h_min -12
_diffrn_reflns_limit_k_max 9
_diffrn_reflns_limit_k_min -11
_diffrn_reflns_limit_l_max 31
_diffrn_reflns_limit_l_min -33
_diffrn_reflns_number 12832
_diffrn_reflns_theta_full 27.30
_diffrn_reflns_theta_max 28.29
_diffrn_reflns_theta_min 1.57
_diffrn_standards_decay_% -0.1
_diffrn_standards_number 267
_exptl_absorpt_coefficient_mu 0.089
_exptl_absorpt_correction_type none
_exptl_absorpt_process_details 'Bruker SADABS (Bruker, 1999)'
_exptl_crystal_colour colourless
_exptl_crystal_density_diffrn 1.308
_exptl_crystal_density_method 'not measured'
_exptl_crystal_description prismatic
_exptl_crystal_F_000 896
_exptl_crystal_size_max 0.56
_exptl_crystal_size_mid 0.37
_exptl_crystal_size_min 0.34
_refine_diff_density_max 0.210
_refine_diff_density_min -0.210
_refine_diff_density_rms 0.039
_refine_ls_extinction_method none
_refine_ls_goodness_of_fit_ref 1.033
_refine_ls_hydrogen_treatment mixed
_refine_ls_matrix_type full
_refine_ls_number_parameters 151
_refine_ls_number_reflns 2532
_refine_ls_number_restraints 2
_refine_ls_restrained_S_all 1.033
_refine_ls_R_factor_all 0.0584
_refine_ls_R_factor_gt 0.0467
_refine_ls_shift/su_max 0.000
_refine_ls_shift/su_mean 0.000
_refine_ls_structure_factor_coef Fsqd
_refine_ls_weighting_details 'calc w=1/[\s^2^(Fo^2^)+(0.0700P)^2^+0.3500P] where P=(Fo^2^+2Fc^2^)/3'
_refine_ls_weighting_scheme calc
_refine_ls_wR_factor_gt 0.1264
_refine_ls_wR_factor_ref 0.1347
_reflns_number_gt 2005
_reflns_number_total 2532
_reflns_threshold_expression I>2\s(I)
_cod_data_source_file hbpox.cif
_cod_data_source_block hbpox
_cod_database_code 1500019

loop_
_symmetry_equiv_pos_as_xyz
'x, y, z'
'-x+1/2, -y, z+1/2'
'-x, y+1/2, -z+1/2'
'x+1/2, -y+1/2, -z'
'-x, -y, -z'
'x-1/2, y, -z-1/2'
'x, -y-1/2, z-1/2'
'-x-1/2, y-1/2, z'

loop_
_atom_site_label
_atom_site_type_symbol
_atom_site_fract_x
_atom_site_fract_y
_atom_site_fract_z
_atom_site_U_iso_or_equiv
_atom_site_adp_type
_atom_site_occupancy
_atom_site_symmetry_multiplicity
_atom_site_calc_flag
_atom_site_refinement_flags
C1 C 0.21234(14) 0.38928(16) 0.44760(5) 0.0461(3) Uani 1 1 d .
O1 O 0.27498(11) 0.30186(13) 0.48430(4) 0.0605(3) Uani 1 1 d D
H1 H 0.3674(16) 0.313(2) 0.4807(7) 0.073 Uiso 1 1 d D
C2 C 0.29128(13) 0.46785(14) 0.41022(5) 0.0403(3) Uani 1 1 d .
C3 C 0.21648(14) 0.55779(16) 0.37534(5) 0.0486(3) Uani 1 1 d .
H3 H 0.2665 0.6131 0.3509 0.058 Uiso 1 1 d R
C4 C 0.07144(16) 0.56686(18) 0.37616(6) 0.0554(4) Uani 1 1 d .
H4 H 0.0244 0.6271 0.3523 0.066 Uiso 1 1 d R
C5 C -0.00362(16) 0.4865(2) 0.41231(7) 0.0612(4) Uani 1 1 d .
H5 H -0.1018 0.4911 0.4128 0.073 Uiso 1 1 d R
C6 C 0.06661(16) 0.3989(2) 0.44786(6) 0.0601(4) Uani 1 1 d .
H6 H 0.0154 0.3456 0.4725 0.072 Uiso 1 1 d R
C7 C 0.44659(14) 0.45530(14) 0.40709(5) 0.0408(3) Uani 1 1 d .
N2 N 0.50906(11) 0.38796(14) 0.44466(4) 0.0475(3) Uani 1 1 d .
O2 O 0.65421(10) 0.37195(15) 0.43796(4) 0.0617(3) Uani 1 1 d D
H2 H 0.6799(19) 0.318(2) 0.4643(6) 0.074 Uiso 1 1 d D
C1P C 0.52289(13) 0.51387(16) 0.36068(5) 0.0436(3) Uani 1 1 d .
C2P C 0.62540(15) 0.6245(2) 0.36590(6) 0.0579(4) Uani 1 1 d .
H2P H 0.6467 0.6630 0.3984 0.069 Uiso 1 1 d R
C3P C 0.69582(19) 0.6781(2) 0.32284(8) 0.0789(6) Uani 1 1 d .
H3P H 0.7632 0.7542 0.3262 0.095 Uiso 1 1 d R
C4P C 0.6664(2) 0.6191(3) 0.27523(8) 0.0879(7) Uani 1 1 d .
H4P H 0.7157 0.6530 0.2465 0.105 Uiso 1 1 d R
C5P C 0.5646(2) 0.5091(3) 0.26956(6) 0.0786(6) Uani 1 1 d .
H5P H 0.5444 0.4701 0.2371 0.094 Uiso 1 1 d R
C6P C 0.49203(18) 0.45695(19) 0.31214(5) 0.0573(4) Uani 1 1 d .
H6P H 0.4222 0.3837 0.3082 0.069 Uiso 1 1 d R

loop_
_atom_site_aniso_label
_atom_site_aniso_U_11
_atom_site_aniso_U_22
_atom_site_aniso_U_33
_atom_site_aniso_U_23
_atom_site_aniso_U_13
_atom_site_aniso_U_12
C1 0.0437(8) 0.0521(8) 0.0426(7) 0.0043(6) 0.0026(5) -0.0006(6)
O1 0.0451(6) 0.0827(8) 0.0536(6) 0.0280(5) 0.0066(4) 0.0001(5)
C2 0.0384(7) 0.0440(7) 0.0385(6) -0.0006(5) 0.0014(5) -0.0006(5)
C3 0.0469(8) 0.0527(8) 0.0462(7) 0.0064(6) 0.0007(5) 0.0014(6)
C4 0.0476(8) 0.0593(9) 0.0591(9) 0.0053(7) -0.0059(6) 0.0092(7)
C5 0.0366(7) 0.0696(10) 0.0773(11) 0.0047(8) 0.0017(7) 0.0023(7)
C6 0.0443(8) 0.0700(10) 0.0662(10) 0.0149(8) 0.0106(7) -0.0042(7)
C7 0.0398(6) 0.0471(7) 0.0354(6) 0.0021(5) 0.0012(5) -0.0013(5)
N2 0.0364(6) 0.0650(8) 0.0411(6) 0.0099(5) -0.0001(4) -0.0009(5)
O2 0.0372(6) 0.0911(8) 0.0567(6) 0.0278(6) -0.0007(4) 0.0044(5)
C1P 0.0372(7) 0.0525(8) 0.0409(7) 0.0101(5) 0.0032(5) 0.0060(5)
C2P 0.0461(8) 0.0660(10) 0.0616(9) 0.0151(7) 0.0013(6) -0.0042(7)
C3P 0.0522(9) 0.0944(14) 0.0901(14) 0.0414(11) 0.0093(9) -0.0085(9)
C4P 0.0691(12) 0.1253(18) 0.0692(12) 0.0493(12) 0.0270(9) 0.0179(12)
C5P 0.0888(13) 0.1055(15) 0.0416(8) 0.0155(9) 0.0107(8) 0.0249(12)
C6P 0.0621(9) 0.0676(10) 0.0423(8) 0.0078(7) -0.0016(6) 0.0058(7)

loop_
_atom_type_symbol
_atom_type_description
_atom_type_scat_dispersion_real
_atom_type_scat_dispersion_imag
_atom_type_scat_source
C C 0.0033 0.0016 'International Tables Vol C Tables 4.2.6.8 and 6.1.1.4'
H H 0.0000 0.0000 'International Tables Vol C Tables 4.2.6.8 and 6.1.1.4'
N N 0.0061 0.0033 'International Tables Vol C Tables 4.2.6.8 and 6.1.1.4'
O O 0.0106 0.0060 'International Tables Vol C Tables 4.2.6.8 and 6.1.1.4'

loop_
_geom_angle_atom_site_label_1
_geom_angle_atom_site_label_2
_geom_angle_atom_site_label_3
_geom_angle
O1 C1 C6 117.80(12)
O1 C1 C2 121.99(12)
C6 C1 C2 120.21(12)
C1 O1 H1 107.0(12)
C3 C2 C1 117.21(12)
C3 C2 C7 120.79(11)
C1 C2 C7 122.00(11)
C4 C3 C2 121.95(13)
C4 C3 H3 119.2
C2 C3 H3 118.8
C5 C4 C3 119.80(14)
C5 C4 H4 120.1
C3 C4 H4 120.1
C4 C5 C6 119.85(14)
C4 C5 H5 120.2
C6 C5 H5 119.9
C5 C6 C1 120.95(14)
C5 C6 H6 119.5
C1 C6 H6 119.5
N2 C7 C2 116.81(11)
N2 C7 C1P 123.20(12)
C2 C7 C1P 119.94(11)
C7 N2 O2 113.97(10)
N2 O2 H2 103.5(12)
C2P C1P C6P 119.49(13)
C2P C1P C7 120.24(13)
C6P C1P C7 120.27(13)
C1P C2P C3P 120.00(17)
C1P C2P H2P 119.9
C3P C2P H2P 120.1
C4P C3P C2P 120.00(19)
C4P C3P H3P 119.9
C2P C3P H3P 120.1
C3P C4P C5P 120.50(16)
C3P C4P H4P 120.0
C5P C4P H4P 119.5
C4P C5P C6P 119.89(18)
C4P C5P H5P 120.1
C6P C5P H5P 120.0
C5P C6P C1P 120.10(17)
C5P C6P H6P 119.9
C1P C6P H6P 120.0

loop_
_geom_bond_atom_site_label_1
_geom_bond_atom_site_label_2
_geom_bond_distance
C1 O1 1.3610(16)
C1 C6 1.382(2)
C1 C2 1.4068(18)
O1 H1 0.886(14)
C2 C3 1.3960(18)
C2 C7 1.4767(18)
C3 C4 1.376(2)
C3 H3 0.9300
C4 C5 1.374(2)
C4 H4 0.9300
C5 C6 1.374(2)
C5 H5 0.9300
C6 H6 0.9300
C7 N2 1.2855(16)
C7 C1P 1.4959(17)
N2 O2 1.3922(14)
O2 H2 0.867(15)
C1P C2P 1.383(2)
C1P C6P 1.387(2)
C2P C3P 1.384(2)
C2P H2P 0.9300
C3P C4P 1.369(3)
C3P H3P 0.9300
C4P C5P 1.375(3)
C4P H4P 0.9300
C5P C6P 1.379(2)
C5P H5P 0.9300
C6P H6P 0.9300

loop_
_geom_hbond_atom_site_label_D
_geom_hbond_atom_site_label_H
_geom_hbond_atom_site_label_A
_geom_hbond_distance_DH
_geom_hbond_distance_HA
_geom_hbond_distance_DA
_geom_hbond_angle_DHA
_geom_hbond_site_symmetry_A
O1 H1 N2 0.886(14) 1.762(16) 2.5582(15) 148.3(17) .
O2 H2 O1 0.867(15) 1.925(15) 2.7789(14) 167.9(17) 4_556

loop_
_cod_related_entry_id
_cod_related_entry_code
_cod_related_entry_database
1 21490405 ChemSpider
